data_4130407
loop_
_publ_author_name
'Hisaki, Ichiro'
'Nakagawa, Shoichi'
'Ikenaka, Nobuaki'
'Imamura, Yutaka'
'Katouda, Michio'
'Tashiro, Motomichi'
'Tsuchida, Hiromu'
'Ogoshi, Tomoki'
'Sato, Hiroyasu'
'Tohnai, Norimitsu'
'Miyata, Mikiji'

_publ_section_title
;
 A Series of Layered Assemblies of Hydrogen-Bonded, Hexagonal Networks of
 C3-Symmetric \p-Conjugated Molecules: A Potential Motif of Porous Organic
 Materials.
;
_journal_issue 20
_journal_name_full 'Journal of the American Chemical Society'
_journal_page_first 6617
_journal_page_last 6628
_journal_paper_doi 10.1021/jacs.6b02968
_journal_volume 138
_journal_year 2016
_chemical_formula_sum 'C66 H36 O12'
_chemical_formula_weight 1020.98
_space_group_IT_number 9
_space_group_name_Hall 'C -2yac'
_space_group_name_H-M_alt 'C 1 n 1'
_symmetry_cell_setting monoclinic
_symmetry_Int_Tables_number 9
_symmetry_space_group_name_H-M 'C 1 n 1'
_audit_creation_date 2016-02-10
_audit_creation_method 'Materials Studio'
_cell_angle_alpha 90.0000
_cell_angle_beta 90.5085(41)
_cell_angle_gamma 90.0000
_cell_formula_units_Z 4
_cell_length_a 20.128(18)
_cell_length_b 43.359(39)
_cell_length_c 7.4073(67)
_cell_measurement_temperature 300
_cell_volume 6464(10)
_diffrn_ambient_temperature 300
_diffrn_radiation_type synchrotron
_diffrn_radiation_wavelength 1.0000
_cod_data_source_file ja6b02968_si_007.cif
_cod_data_source_block T12_apo
_cod_original_sg_symbol_H-M CN
_cod_database_code 4130407

loop_
_symmetry_equiv_pos_as_xyz
x,y,z
x+1/2,-y,z+1/2
x+1/2,y+1/2,z
x,-y+1/2,z+1/2

loop_
_atom_site_label
_atom_site_type_symbol
_atom_site_fract_x
_atom_site_fract_y
_atom_site_fract_z
_atom_site_U_iso_or_equiv
_atom_site_adp_type
_atom_site_occupancy
H1 H -0.04867 -0.33956 -0.04934 0.00000 Uiso 1.00
C2 C -0.00229 -0.33936 0.03104 0.00000 Uiso 1.00
C3 C 0.11502 -0.33906 0.23313 0.00000 Uiso 1.00
C4 C 0.02603 -0.31109 0.08121 0.00000 Uiso 1.00
C5 C 0.02732 -0.36743 0.07996 0.00000 Uiso 1.00
C6 C 0.08619 -0.36727 0.18364 0.00000 Uiso 1.00
C7 C 0.08584 -0.31094 0.18357 0.00000 Uiso 1.00
H8 H 0.16134 -0.33901 0.31349 0.00000 Uiso 1.00
C9 C 0.11570 -0.28298 0.23549 0.00000 Uiso 1.00
C10 C 0.14067 -0.25895 0.27925 0.00000 Uiso 1.00
C11 C 0.16923 -0.23060 0.32975 0.00000 Uiso 1.00
C12 C 0.22790 -0.17410 0.43203 0.00000 Uiso 1.00
C13 C 0.13895 -0.20239 0.27882 0.00000 Uiso 1.00
C14 C 0.22810 -0.23001 0.43194 0.00000 Uiso 1.00
C15 C 0.25751 -0.20211 0.48461 0.00000 Uiso 1.00
C16 C 0.16876 -0.17456 0.33086 0.00000 Uiso 1.00
H17 H 0.25159 -0.25192 0.47264 0.00000 Uiso 1.00
H18 H 0.14548 -0.15258 0.29073 0.00000 Uiso 1.00
C19 C 0.07966 -0.20218 0.17685 0.00000 Uiso 1.00
C20 C 0.02908 -0.20230 0.08976 0.00000 Uiso 1.00
C21 C -0.00461 -0.28329 0.02968 0.00000 Uiso 1.00
C22 C -0.03029 -0.25938 -0.01357 0.00000 Uiso 1.00
C23 C -0.03016 -0.20284 -0.01202 0.00000 Uiso 1.00
C24 C -0.14873 -0.20317 -0.21790 0.00000 Uiso 1.00
C25 C -0.05963 -0.23120 -0.06354 0.00000 Uiso 1.00
C26 C -0.06076 -0.17516 -0.06364 0.00000 Uiso 1.00
C27 C -0.11995 -0.17499 -0.16483 0.00000 Uiso 1.00
C28 C -0.11850 -0.23092 -0.16557 0.00000 Uiso 1.00
H29 H -0.03814 -0.15305 -0.02308 0.00000 Uiso 1.00
H30 H -0.14138 -0.25296 -0.20666 0.00000 Uiso 1.00
C31 C 0.11889 -0.39563 0.24544 0.00000 Uiso 1.00
C32 C 0.17767 -0.45059 0.36440 0.00000 Uiso 1.00
C33 C 0.11475 -0.40442 0.42730 0.00000 Uiso 1.00
C34 C 0.15255 -0.41465 0.12348 0.00000 Uiso 1.00
C35 C 0.18176 -0.44200 0.18245 0.00000 Uiso 1.00
C36 C 0.14413 -0.43170 0.48680 0.00000 Uiso 1.00
H37 H 0.08809 -0.38961 0.52340 0.00000 Uiso 1.00
H38 H 0.15594 -0.40787 -0.01936 0.00000 Uiso 1.00
H39 H 0.20824 -0.45710 0.08706 0.00000 Uiso 1.00
H40 H 0.14111 -0.43857 0.62991 0.00000 Uiso 1.00
C41 C -0.00458 -0.39596 0.01768 0.00000 Uiso 1.00
C42 C -0.06212 -0.45078 -0.10753 0.00000 Uiso 1.00
C43 C -0.00800 -0.42179 0.13098 0.00000 Uiso 1.00
C44 C -0.02995 -0.39783 -0.15900 0.00000 Uiso 1.00
C45 C -0.05878 -0.42504 -0.22126 0.00000 Uiso 1.00
C46 C -0.03658 -0.44912 0.06891 0.00000 Uiso 1.00
H47 H 0.01191 -0.42046 0.26967 0.00000 Uiso 1.00
H48 H -0.02705 -0.37764 -0.24865 0.00000 Uiso 1.00
H49 H -0.07904 -0.42653 -0.35981 0.00000 Uiso 1.00
H50 H -0.03934 -0.46953 0.15721 0.00000 Uiso 1.00
C51 C 0.31806 -0.20353 0.59579 0.00000 Uiso 1.00
C52 C 0.43324 -0.20441 0.81024 0.00000 Uiso 1.00
C53 C 0.38074 -0.20564 0.51557 0.00000 Uiso 1.00
C54 C 0.31357 -0.20174 0.78444 0.00000 Uiso 1.00
C55 C 0.37074 -0.20228 0.89142 0.00000 Uiso 1.00
C56 C 0.43810 -0.20605 0.62221 0.00000 Uiso 1.00
H57 H 0.38448 -0.20700 0.36755 0.00000 Uiso 1.00
H58 H 0.26447 -0.19993 0.84803 0.00000 Uiso 1.00
H59 H 0.36752 -0.20099 1.03972 0.00000 Uiso 1.00
H60 H 0.48739 -0.20766 0.55920 0.00000 Uiso 1.00
C61 C 0.25689 -0.14399 0.47658 0.00000 Uiso 1.00
C62 C 0.31484 -0.08675 0.55333 0.00000 Uiso 1.00
C63 C 0.24685 -0.11892 0.35949 0.00000 Uiso 1.00
C64 C 0.29638 -0.14018 0.63173 0.00000 Uiso 1.00
C65 C 0.32530 -0.11170 0.67005 0.00000 Uiso 1.00
C66 C 0.27546 -0.09042 0.39784 0.00000 Uiso 1.00
H67 H 0.21615 -0.12185 0.23702 0.00000 Uiso 1.00
H68 H 0.30447 -0.15978 0.72383 0.00000 Uiso 1.00
H69 H 0.35646 -0.10868 0.79206 0.00000 Uiso 1.00
H70 H 0.26758 -0.07060 0.30681 0.00000 Uiso 1.00
C71 C -0.14974 -0.14505 -0.20889 0.00000 Uiso 1.00
C72 C -0.20294 -0.08714 -0.29337 0.00000 Uiso 1.00
C73 C -0.14482 -0.13329 -0.38475 0.00000 Uiso 1.00
C74 C -0.18120 -0.12751 -0.07566 0.00000 Uiso 1.00
C75 C -0.20766 -0.09866 -0.11745 0.00000 Uiso 1.00
C76 C -0.17145 -0.10454 -0.42720 0.00000 Uiso 1.00
H77 H -0.11989 -0.14693 -0.48955 0.00000 Uiso 1.00
H78 H -0.18506 -0.13662 0.06264 0.00000 Uiso 1.00
H79 H -0.23237 -0.08481 -0.01277 0.00000 Uiso 1.00
H80 H -0.16800 -0.09524 -0.56537 0.00000 Uiso 1.00
C81 C -0.20927 -0.20491 -0.32910 0.00000 Uiso 1.00
C82 C -0.32484 -0.20635 -0.54199 0.00000 Uiso 1.00
C83 C -0.27066 -0.21184 -0.25107 0.00000 Uiso 1.00
C84 C -0.20621 -0.19858 -0.51466 0.00000 Uiso 1.00
C85 C -0.26355 -0.19938 -0.62080 0.00000 Uiso 1.00
C86 C -0.32823 -0.21254 -0.35684 0.00000 Uiso 1.00
H87 H -0.27334 -0.21679 -0.10553 0.00000 Uiso 1.00
H88 H -0.15811 -0.19302 -0.57638 0.00000 Uiso 1.00
H89 H -0.26148 -0.19456 -0.76688 0.00000 Uiso 1.00
H90 H -0.37659 -0.21794 -0.29553 0.00000 Uiso 1.00
C91 C -0.23041 -0.05687 -0.34220 0.00000 Uiso 1.00
O92 O -0.20314 -0.03547 -0.42324 0.00000 Uiso 1.00
C93 C -0.38445 -0.20694 -0.65731 0.00000 Uiso 1.00
O94 O -0.43533 -0.22485 -0.59584 0.00000 Uiso 1.00
H95 H -0.47228 -0.22374 -0.68103 0.00000 Uiso 1.00
O96 O -0.39453 -0.19339 -0.80186 0.00000 Uiso 1.00
C97 C -0.09195 -0.47986 -0.16900 0.00000 Uiso 1.00
C98 C 0.20897 -0.47953 0.42251 0.00000 Uiso 1.00
O99 O -0.12004 -0.49988 -0.07861 0.00000 Uiso 1.00
O100 O 0.21433 -0.50397 0.33774 0.00000 Uiso 1.00
O101 O -0.08785 -0.48535 -0.35025 0.00000 Uiso 1.00
H102 H -0.10891 -0.50499 -0.37762 0.00000 Uiso 1.00
O103 O 0.23547 -0.47927 0.59301 0.00000 Uiso 1.00
H104 H 0.25500 -0.49931 0.61865 0.00000 Uiso 1.00
C105 C 0.34445 -0.05643 0.59001 0.00000 Uiso 1.00
C106 C 0.49264 -0.20484 0.92657 0.00000 Uiso 1.00
O107 O 0.49600 -0.20435 1.09325 0.00000 Uiso 1.00
O108 O 0.35450 -0.03504 0.48333 0.00000 Uiso 1.00
O109 O 0.55182 -0.20593 0.83776 0.00000 Uiso 1.00
H110 H 0.58793 -0.20613 0.92577 0.00000 Uiso 1.00
O111 O 0.36329 -0.05141 0.76527 0.00000 Uiso 1.00
H112 H 0.38218 -0.03085 0.77572 0.00000 Uiso 1.00
O113 O -0.29457 -0.05191 -0.29084 0.00000 Uiso 1.00
H114 H -0.30818 -0.03141 -0.32906 0.00000 Uiso 1.00

loop_
_geom_bond_atom_site_label_1
_geom_bond_atom_site_label_2
_geom_bond_distance
_ccdc_geom_bond_type
H1 C2 1.103 S
C2 C5 1.401 S
C2 C4 1.401 S
C3 C6 1.401 S
C3 C7 1.401 S
C3 H8 1.102 S
C4 C7 1.417 S
C4 C21 1.405 S
C5 C6 1.406 S
C5 C41 1.466 S
C6 C31 1.466 S
C7 C9 1.405 S
C9 C10 1.200 S
C10 C11 1.406 S
C11 C14 1.401 S
C11 C13 1.416 S
C12 C15 1.406 S
C12 C16 1.401 S
C12 C61 1.466 S
C13 C16 1.400 S
C13 C19 1.407 S
C14 C15 1.401 S
C14 H17 1.102 S
C15 C51 1.466 S
C16 H18 1.102 S
C19 C20 1.201 S
C20 C23 1.405 S
C21 C22 1.201 S
C22 C25 1.405 S
C23 C26 1.400 S
C23 C25 1.416 S
C24 C27 1.407 S
C24 C28 1.401 S
C24 C81 1.467 S
C25 C28 1.400 S
C26 C27 1.402 S
C26 H29 1.102 S
C27 C71 1.466 S
C28 H30 1.102 S
C31 C34 1.402 S
C31 C33 1.403 S
C32 C35 1.401 S
C32 C36 1.400 S
C32 C98 1.467 S
C33 C36 1.392 S
C33 H37 1.102 S
C34 C35 1.392 S
C34 H38 1.101 S
C35 H39 1.104 S
C36 H40 1.103 S
C41 C44 1.403 S
C41 C43 1.402 S
C42 C45 1.400 S
C42 C46 1.402 S
C42 C97 1.467 S
C43 C46 1.393 S
C43 H47 1.101 S
C44 C45 1.392 S
C44 H48 1.101 S
C45 H49 1.103 S
C46 H50 1.102 S
C51 C54 1.403 S
C51 C53 1.402 S
C52 C55 1.402 S
C52 C56 1.399 S
C52 C106 1.468 S
C53 C56 1.393 S
C53 H57 1.101 S
C54 C55 1.392 S
C54 H58 1.102 S
C55 H59 1.102 S
C56 H60 1.102 S
C61 C64 1.401 S
C61 C63 1.404 S
C62 C65 1.400 S
C62 C66 1.401 S
C62 C105 1.468 S
C63 C66 1.392 S
C63 H67 1.100 S
C64 C65 1.393 S
C64 H68 1.101 S
C65 H69 1.103 S
C66 H70 1.103 S
C71 C74 1.402 S
C71 C73 1.403 S
C72 C75 1.400 S
C72 C76 1.402 S
C72 C91 1.468 S
C73 C76 1.392 S
C73 H77 1.100 S
C74 C75 1.393 S
C74 H78 1.101 S
C75 H79 1.103 S
C76 H80 1.103 S
C81 C84 1.404 S
C81 C83 1.401 S
C82 C85 1.402 S
C82 C86 1.400 S
C82 C93 1.467 S
C83 C86 1.393 S
C83 H87 1.101 S
C84 C85 1.391 S
C84 H88 1.101 S
C85 H89 1.103 S
C86 H90 1.103 S
C91 O92 1.236 S
C91 O113 1.367 S
C93 O94 1.367 S
C93 O96 1.236 S
O94 H95 0.972 S
C97 O99 1.237 S
C97 O101 1.367 S
C98 O100 1.237 S
C98 O103 1.367 S
O101 H102 0.972 S
O103 H104 0.972 S
C105 O108 1.236 S
C105 O111 1.367 S
C106 O107 1.236 S
C106 O109 1.367 S
O109 H110 0.972 S
O111 H112 0.972 S
O113 H114 0.972 S
